data_4319408
loop_
_publ_author_name
'Rodolphe Cl\'erac'
'F. Albert Cotton'
'Lee M. Daniels'
'Kim R. Dunbar'
'Carlos A. Murillo'
'Xiaoping Wang'

_publ_section_title
;
 Tuning the Metal-Metal Bonds in the Linear Tricobalt Compound
 Co3(dpa)4Cl2: Bond-Stretch and Spin-State Isomers
;
_journal_name_full 'Inorganic Chemistry'
_journal_page_first 1256
_journal_page_last 1264
_journal_paper_doi 10.1021/ic001068i
_journal_volume 40
_journal_year 2001
_chemical_compound_source synthesis
_chemical_formula_structural '[s-Co3(dpa)4Cl2][u-Co3dpa4Cl2].1.75Tol.Hex'
_chemical_formula_sum 'C55.25 H53 Cl2 Co3 N12'
_chemical_formula_weight 1132.79
_chemical_name_systematic
; 
 ? 
;
_space_group_IT_number 2
_symmetry_cell_setting triclinic
_symmetry_space_group_name_Hall '-P 1'
_symmetry_space_group_name_H-M 'P -1'
_atom_sites_solution_hydrogens geom
_atom_sites_solution_primary direct
_atom_sites_solution_secondary difmap
_audit_creation_method SHELXL
_cell_angle_alpha 80.729(1)
_cell_angle_beta 81.710(1)
_cell_angle_gamma 63.384(1)
_cell_formula_units_Z 4
_cell_length_a 16.738(1)
_cell_length_b 17.851(1)
_cell_length_c 19.134(1)
_cell_measurement_reflns_used 5182
_cell_measurement_temperature 90(2)
_cell_measurement_theta_max 28.222
_cell_measurement_theta_min 2.393
_cell_volume 5027.6(5)
_computing_cell_refinement SAINT
_computing_data_collection SMART
_computing_data_reduction SAINT
_computing_structure_refinement 'SHELXL-93 (Sheldrick, 1993)'
_computing_structure_solution 'SHELXS-86 (Sheldrick, 1990)'
_diffrn_ambient_temperature 90(2)
_diffrn_measurement_device 'Bruker SMART 1000'
_diffrn_measurement_method '\w scans'
_diffrn_radiation_monochromator graphite
_diffrn_radiation_source 'normal-focus sealed tube'
_diffrn_radiation_type MoK\a
_diffrn_radiation_wavelength 0.71073
_diffrn_reflns_av_R_equivalents 0.0239
_diffrn_reflns_av_sigmaI/netI 0.0673
_diffrn_reflns_limit_h_max 22
_diffrn_reflns_limit_h_min -22
_diffrn_reflns_limit_k_max 23
_diffrn_reflns_limit_k_min -21
_diffrn_reflns_limit_l_max 25
_diffrn_reflns_limit_l_min -25
_diffrn_reflns_number 34282
_diffrn_reflns_theta_max 28.32
_diffrn_reflns_theta_min 2.16
_exptl_absorpt_coefficient_mu 1.137
_exptl_absorpt_correction_T_max 0.8251
_exptl_absorpt_correction_T_min 0.7496
_exptl_absorpt_correction_type multi-scan
_exptl_crystal_colour brown
_exptl_crystal_density_diffrn 1.497
_exptl_crystal_density_meas ?
_exptl_crystal_description block
_exptl_crystal_F_000 2334
_exptl_crystal_size_max 0.37
_exptl_crystal_size_mid 0.30
_exptl_crystal_size_min 0.17
_refine_diff_density_max 1.063
_refine_diff_density_min -0.603
_refine_diff_density_rms 0.088
_refine_ls_extinction_method none
_refine_ls_goodness_of_fit_all 1.013
_refine_ls_goodness_of_fit_obs 1.154
_refine_ls_hydrogen_treatment noref
_refine_ls_matrix_type full
_refine_ls_number_parameters 1225
_refine_ls_number_reflns 23043
_refine_ls_number_restraints 2
_refine_ls_restrained_S_all 1.013
_refine_ls_restrained_S_obs 1.155
_refine_ls_R_factor_all 0.0782
_refine_ls_R_factor_obs 0.0451
_refine_ls_shift/esd_max 0.079
_refine_ls_shift/esd_mean 0.001
_refine_ls_structure_factor_coef Fsqd
_refine_ls_weighting_details 'w=1/[\s^2^(Fo^2^)+(0.0639P)^2^+0.0000P] where P=(Fo^2^+2Fc^2^)/3'
_refine_ls_weighting_scheme calc
_refine_ls_wR_factor_all 0.1322
_refine_ls_wR_factor_obs 0.1194
_reflns_number_observed 14876
_reflns_number_total 23043
_reflns_observed_criterion >2sigma(I)
_cod_data_source_file ic001068i_11.cif
_cod_data_source_block s1u1.3.5C7H8at90K
_cod_depositor_comments
;
The following automatic conversions were performed:

'_exptl_crystal_density_meas' value 'not measured' was changed to '?'
- the value is perceived as not measured.

Automatic conversion script
Id: cif_fix_values 3008 2015-01-20 13:52:24Z robertas 

The following automatic conversions were performed:

'_refine_ls_weighting_scheme' value 'calc
w=1/[\s^2^(Fo^2^)+(0.0639P)^2^+0.0000P] where P=(Fo^2^+2Fc^2^)/3' was
changed to 'calc'. New tag '_refine_ls_weighting_details' was
created. The value of the new tag was set to
'w=1/[\s^2^(Fo^2^)+(0.0639P)^2^+0.0000P] where P=(Fo^2^+2Fc^2^)/3'.

Automatic conversion script
Id: cif_fix_values 3143 2015-03-26 13:38:13Z robertas 
;
_cod_database_code 4319408

loop_
_symmetry_equiv_pos_as_xyz
'x, y, z'
'-x, -y, -z'

loop_
_atom_site_aniso_label
_atom_site_aniso_U_11
_atom_site_aniso_U_22
_atom_site_aniso_U_33
_atom_site_aniso_U_23
_atom_site_aniso_U_13
_atom_site_aniso_U_12
Co1 0.0253(3) 0.0244(3) 0.0143(2) -0.0041(2) 0.0024(2) -0.0122(2)
Co2 0.0192(2) 0.0191(2) 0.0137(2) -0.0036(2) 0.0003(2) -0.0092(2)
Co3 0.0205(2) 0.0188(2) 0.0169(2) -0.0049(2) -0.0022(2) -0.0070(2)
Co4 0.0171(2) 0.0147(2) 0.0176(2) -0.0034(2) 0.0003(2) -0.0068(2)
Co5 0.0148(2) 0.0151(2) 0.0171(2) -0.0046(2) 0.0017(2) -0.0070(2)
Co6 0.0165(2) 0.0194(2) 0.0191(2) -0.0055(2) 0.0006(2) -0.0089(2)
Cl1 0.0438(6) 0.0410(6) 0.0185(4) -0.0043(4) 0.0089(4) -0.0234(5)
Cl2 0.0275(5) 0.0269(5) 0.0201(4) -0.0023(3) 0.0022(3) -0.0156(4)
Cl3 0.0284(5) 0.0262(5) 0.0241(4) -0.0021(3) -0.0065(4) -0.0109(4)
Cl4 0.0234(5) 0.0323(5) 0.0261(4) -0.0082(4) -0.0045(4) -0.0126(4)
N1 0.027(2) 0.026(2) 0.0154(14) -0.0012(12) -0.0003(12) -0.0138(14)
N2 0.023(2) 0.0190(15) 0.0185(14) -0.0025(11) -0.0003(12) -0.0099(13)
N3 0.023(2) 0.022(2) 0.0183(14) -0.0072(12) 0.0009(12) -0.0124(13)
N4 0.021(2) 0.0212(15) 0.0212(15) -0.0058(12) 0.0040(12) -0.0101(13)
N5 0.021(2) 0.0216(15) 0.0138(13) -0.0049(11) 0.0017(11) -0.0118(12)
N6 0.0175(15) 0.0183(14) 0.0167(14) -0.0027(11) -0.0007(11) -0.0062(12)
N7 0.034(2) 0.032(2) 0.0151(14) -0.0042(13) 0.0011(13) -0.0170(15)
N8 0.023(2) 0.023(2) 0.0158(14) -0.0074(11) 0.0001(12) -0.0110(13)
N9 0.0161(15) 0.023(2) 0.0207(14) -0.0034(12) -0.0007(12) -0.0070(12)
N10 0.026(2) 0.027(2) 0.0184(14) -0.0082(12) 0.0044(12) -0.0137(14)
N11 0.020(2) 0.0176(14) 0.0188(14) -0.0053(11) 0.0024(12) -0.0084(12)
N12 0.0202(15) 0.0188(14) 0.0176(14) -0.0046(11) 0.0005(11) -0.0099(12)
N13 0.021(2) 0.0185(14) 0.0179(14) -0.0052(11) -0.0004(11) -0.0106(12)
N14 0.0141(14) 0.0163(14) 0.0188(14) -0.0045(11) 0.0005(11) -0.0065(12)
N15 0.0163(15) 0.0186(15) 0.0233(15) -0.0024(11) -0.0012(12) -0.0075(12)
N16 0.0166(15) 0.0153(14) 0.0235(15) -0.0042(11) -0.0009(12) -0.0073(12)
N17 0.0168(15) 0.0164(14) 0.0195(14) -0.0039(11) -0.0006(11) -0.0077(12)
N18 0.0156(14) 0.0204(15) 0.0180(14) -0.0044(11) 0.0002(11) -0.0068(12)
N19 0.0161(15) 0.0172(14) 0.0212(14) -0.0026(11) -0.0002(11) -0.0070(12)
N20 0.0165(15) 0.0168(14) 0.0210(14) -0.0053(11) 0.0019(11) -0.0074(12)
N21 0.021(2) 0.0212(15) 0.0209(14) -0.0070(12) 0.0015(12) -0.0132(13)
N22 0.023(2) 0.0157(14) 0.0191(14) -0.0038(11) 0.0023(12) -0.0077(12)
N23 0.0189(15) 0.0181(15) 0.0213(14) -0.0054(11) 0.0029(12) -0.0096(12)
N24 0.0174(15) 0.023(2) 0.025(2) -0.0089(12) 0.0043(12) -0.0111(13)
C1 0.038(2) 0.030(2) 0.022(2) -0.001(2) -0.001(2) -0.020(2)
C2 0.048(3) 0.027(2) 0.026(2) 0.001(2) -0.001(2) -0.020(2)
C3 0.043(2) 0.021(2) 0.029(2) -0.004(2) -0.006(2) -0.012(2)
C4 0.031(2) 0.025(2) 0.022(2) -0.0051(15) 0.000(2) -0.011(2)
C5 0.028(2) 0.024(2) 0.014(2) -0.0013(14) -0.0029(14) -0.012(2)
C6 0.023(2) 0.021(2) 0.020(2) -0.0088(14) -0.0007(14) -0.008(2)
C7 0.029(2) 0.023(2) 0.028(2) -0.0043(15) -0.006(2) -0.010(2)
C8 0.025(2) 0.028(2) 0.042(2) -0.015(2) -0.008(2) -0.007(2)
C9 0.024(2) 0.036(2) 0.039(2) -0.016(2) 0.002(2) -0.016(2)
C10 0.027(2) 0.029(2) 0.030(2) -0.012(2) 0.003(2) -0.018(2)
C11 0.025(2) 0.028(2) 0.027(2) -0.006(2) 0.009(2) -0.012(2)
C12 0.021(2) 0.028(2) 0.039(2) -0.005(2) 0.007(2) -0.012(2)
C13 0.020(2) 0.023(2) 0.040(2) -0.005(2) -0.007(2) -0.009(2)
C14 0.023(2) 0.018(2) 0.025(2) -0.0062(14) 0.0001(15) -0.0075(15)
C15 0.021(2) 0.014(2) 0.018(2) -0.0049(13) 0.0015(13) -0.0069(14)
C16 0.018(2) 0.018(2) 0.016(2) -0.0018(13) -0.0018(13) -0.0062(14)
C17 0.020(2) 0.020(2) 0.020(2) -0.0042(13) 0.0010(14) -0.0088(15)
C18 0.023(2) 0.023(2) 0.024(2) -0.0081(14) -0.0042(15) -0.007(2)
C19 0.025(2) 0.028(2) 0.021(2) -0.0097(15) 0.0056(15) -0.010(2)
C20 0.018(2) 0.025(2) 0.022(2) -0.0058(14) 0.0029(14) -0.010(2)
C21 0.053(3) 0.042(2) 0.019(2) 0.001(2) -0.007(2) -0.026(2)
C22 0.070(3) 0.060(3) 0.028(2) 0.010(2) -0.024(2) -0.037(3)
C23 0.071(3) 0.069(3) 0.031(2) 0.010(2) -0.027(2) -0.045(3)
C24 0.047(3) 0.046(3) 0.027(2) 0.000(2) -0.014(2) -0.028(2)
C25 0.032(2) 0.031(2) 0.017(2) -0.0070(15) 0.000(2) -0.015(2)
C26 0.019(2) 0.022(2) 0.020(2) -0.0036(14) -0.0009(14) -0.0071(15)
C27 0.037(2) 0.032(2) 0.024(2) -0.009(2) -0.004(2) -0.016(2)
C28 0.043(3) 0.029(2) 0.037(2) -0.010(2) -0.009(2) -0.017(2)
C29 0.036(2) 0.024(2) 0.037(2) -0.001(2) -0.010(2) -0.015(2)
C30 0.026(2) 0.024(2) 0.024(2) -0.0004(15) -0.004(2) -0.008(2)
C31 0.030(2) 0.038(2) 0.019(2) -0.012(2) 0.004(2) -0.019(2)
C32 0.036(2) 0.044(2) 0.025(2) -0.022(2) 0.010(2) -0.021(2)
C33 0.032(2) 0.028(2) 0.041(2) -0.020(2) 0.009(2) -0.012(2)
C34 0.034(2) 0.025(2) 0.029(2) -0.009(2) 0.004(2) -0.016(2)
C35 0.020(2) 0.026(2) 0.022(2) -0.0093(14) 0.0035(14) -0.013(2)
C36 0.022(2) 0.015(2) 0.019(2) -0.0052(13) 0.0007(14) -0.0088(14)
C37 0.022(2) 0.017(2) 0.027(2) -0.0037(14) 0.0025(15) -0.0084(15)
C38 0.023(2) 0.015(2) 0.031(2) -0.0002(14) -0.008(2) -0.0062(15)
C39 0.028(2) 0.022(2) 0.021(2) -0.0012(14) -0.0032(15) -0.014(2)
C40 0.026(2) 0.021(2) 0.018(2) -0.0028(13) -0.0006(14) -0.014(2)
C41 0.019(2) 0.023(2) 0.022(2) -0.0049(14) -0.0020(14) -0.0094(15)
C42 0.025(2) 0.023(2) 0.026(2) -0.0078(14) 0.0003(15) -0.013(2)
C43 0.027(2) 0.018(2) 0.022(2) -0.0061(14) 0.0041(15) -0.010(2)
C44 0.019(2) 0.018(2) 0.021(2) -0.0034(13) 0.0012(14) -0.0071(14)
C45 0.019(2) 0.018(2) 0.016(2) -0.0057(13) 0.0039(13) -0.0090(14)
C46 0.018(2) 0.013(2) 0.023(2) -0.0030(13) -0.0004(14) -0.0065(14)
C47 0.025(2) 0.020(2) 0.027(2) -0.0071(15) 0.005(2) -0.012(2)
C48 0.021(2) 0.020(2) 0.039(2) -0.009(2) 0.010(2) -0.008(2)
C49 0.019(2) 0.026(2) 0.039(2) -0.003(2) 0.000(2) -0.010(2)
C50 0.019(2) 0.024(2) 0.031(2) -0.0014(15) -0.0042(15) -0.012(2)
C51 0.017(2) 0.013(2) 0.033(2) -0.0011(14) -0.0026(15) -0.0036(14)
C52 0.013(2) 0.030(2) 0.046(2) 0.008(2) -0.002(2) -0.005(2)
C53 0.021(2) 0.044(3) 0.042(2) 0.013(2) 0.006(2) -0.011(2)
C54 0.022(2) 0.031(2) 0.028(2) 0.005(2) 0.000(2) -0.010(2)
C55 0.017(2) 0.015(2) 0.026(2) -0.0048(13) 0.0026(14) -0.0080(14)
C56 0.017(2) 0.019(2) 0.018(2) -0.0030(13) 0.0007(13) -0.0058(14)
C57 0.022(2) 0.022(2) 0.032(2) 0.000(2) -0.006(2) -0.010(2)
C58 0.035(2) 0.025(2) 0.039(2) 0.006(2) -0.008(2) -0.018(2)
C59 0.026(2) 0.025(2) 0.034(2) 0.001(2) -0.005(2) -0.007(2)
C60 0.018(2) 0.024(2) 0.026(2) -0.0029(15) -0.0043(14) -0.0052(15)
C61 0.020(2) 0.025(2) 0.026(2) -0.0030(15) 0.0014(15) -0.010(2)
C62 0.023(2) 0.017(2) 0.033(2) 0.0015(15) 0.000(2) -0.008(2)
C63 0.023(2) 0.017(2) 0.040(2) -0.007(2) 0.004(2) -0.009(2)
C64 0.023(2) 0.020(2) 0.029(2) -0.0095(15) 0.004(2) -0.009(2)
C65 0.015(2) 0.019(2) 0.024(2) -0.0050(14) 0.0045(14) -0.0092(14)
C66 0.022(2) 0.020(2) 0.024(2) -0.0082(14) 0.0027(14) -0.0128(15)
C67 0.019(2) 0.022(2) 0.030(2) -0.0086(15) 0.0049(15) -0.008(2)
C68 0.027(2) 0.027(2) 0.030(2) -0.014(2) 0.011(2) -0.015(2)
C69 0.033(2) 0.035(2) 0.021(2) -0.010(2) 0.006(2) -0.023(2)
C70 0.027(2) 0.028(2) 0.020(2) -0.0050(14) -0.0004(15) -0.018(2)
C71 0.028(2) 0.021(2) 0.022(2) -0.0027(14) 0.0011(15) -0.010(2)
C72 0.041(2) 0.029(2) 0.019(2) -0.004(2) 0.005(2) -0.016(2)
C73 0.032(2) 0.033(2) 0.030(2) -0.005(2) 0.011(2) -0.018(2)
C74 0.024(2) 0.025(2) 0.034(2) -0.008(2) 0.007(2) -0.015(2)
C75 0.023(2) 0.015(2) 0.022(2) -0.0039(13) 0.0038(14) -0.0093(15)
C76 0.016(2) 0.019(2) 0.027(2) -0.0098(14) 0.0075(14) -0.0094(14)
C77 0.029(2) 0.024(2) 0.034(2) -0.007(2) 0.007(2) -0.015(2)
C78 0.026(2) 0.023(2) 0.045(2) -0.013(2) 0.009(2) -0.014(2)
C79 0.027(2) 0.031(2) 0.043(2) -0.015(2) 0.005(2) -0.018(2)
C80 0.022(2) 0.029(2) 0.032(2) -0.014(2) 0.004(2) -0.013(2)

loop_
_atom_site_label
_atom_site_type_symbol
_atom_site_fract_x
_atom_site_fract_y
_atom_site_fract_z
_atom_site_U_iso_or_equiv
_atom_site_thermal_displace_type
_atom_site_occupancy
_atom_site_calc_flag
_atom_site_refinement_flags
_atom_site_disorder_group
Co1 Co 0.06097(3) 0.73027(3) 0.08738(2) 0.02103(11) Uani 1 d . -1
Co2 Co -0.00577(3) 0.68490(3) 0.18858(2) 0.01694(10) Uani 1 d . -1
Co3 Co -0.07580(3) 0.63751(3) 0.29063(2) 0.01884(11) Uani 1 d . -1
Co4 Co 0.53323(3) 0.24315(3) 0.33852(2) 0.01650(10) Uani 1 d . -1
Co5 Co 0.62278(3) 0.21592(3) 0.42970(2) 0.01547(10) Uani 1 d . -1
Co6 Co 0.71658(3) 0.18152(3) 0.51967(2) 0.01773(10) Uani 1 d . -1
Cl1 Cl 0.13115(7) 0.77726(6) -0.01792(4) 0.0337(2) Uani 1 d . -1
Cl2 Cl -0.14904(6) 0.58766(5) 0.39508(4) 0.0239(2) Uani 1 d . -1
Cl3 Cl 0.43546(6) 0.27706(5) 0.24410(4) 0.0262(2) Uani 1 d . -1
Cl4 Cl 0.81108(6) 0.14530(6) 0.61606(4) 0.0262(2) Uani 1 d . -1
N1 N -0.0192(2) 0.8460(2) 0.11138(14) 0.0223(6) Uani 1 d . -1
N2 N -0.1086(2) 0.7898(2) 0.18107(14) 0.0198(6) Uani 1 d . -1
N3 N -0.1913(2) 0.7282(2) 0.25301(14) 0.0199(6) Uani 1 d . -1
N4 N 0.1480(2) 0.7223(2) 0.15085(14) 0.0209(6) Uani 1 d . -1
N5 N 0.0434(2) 0.7293(2) 0.24556(13) 0.0179(6) Uani 1 d . -1
N6 N -0.0604(2) 0.7235(2) 0.33703(14) 0.0181(6) Uani 1 d . -1
N7 N -0.0348(2) 0.7319(2) 0.03705(14) 0.0265(7) Uani 1 d . -1
N8 N -0.0544(2) 0.6407(2) 0.13022(14) 0.0199(6) Uani 1 d . -1
N9 N -0.0729(2) 0.5549(2) 0.22853(14) 0.0203(6) Uani 1 d . -1
N10 N 0.1326(2) 0.6080(2) 0.07746(14) 0.0230(6) Uani 1 d . -1
N11 N 0.0976(2) 0.5799(2) 0.19647(14) 0.0189(6) Uani 1 d . -1
N12 N 0.0504(2) 0.5596(2) 0.31425(14) 0.0182(6) Uani 1 d . -1
N13 N 0.5916(2) 0.1213(2) 0.33302(14) 0.0181(6) Uani 1 d . -1
N14 N 0.7068(2) 0.1160(2) 0.38979(14) 0.0163(6) Uani 1 d . -1
N15 N 0.8148(2) 0.1171(2) 0.45155(14) 0.0194(6) Uani 1 d . -1
N16 N 0.4461(2) 0.2271(2) 0.41524(14) 0.0182(6) Uani 1 d . -1
N17 N 0.5646(2) 0.1542(2) 0.48536(14) 0.0172(6) Uani 1 d . -1
N18 N 0.6907(2) 0.0823(2) 0.54708(14) 0.0183(6) Uani 1 d . -1
N19 N 0.4883(2) 0.3616(2) 0.35659(14) 0.0184(6) Uani 1 d . -1
N20 N 0.5373(2) 0.3154(2) 0.46876(14) 0.0180(6) Uani 1 d . -1
N21 N 0.6019(2) 0.2546(2) 0.57419(14) 0.0194(6) Uani 1 d . -1
N22 N 0.6332(2) 0.2548(2) 0.27672(14) 0.0197(6) Uani 1 d . -1
N23 N 0.6817(2) 0.2772(2) 0.37458(14) 0.0189(6) Uani 1 d . -1
N24 N 0.7332(2) 0.2836(2) 0.47807(15) 0.0209(6) Uani 1 d . -1
C1 C 0.0014(3) 0.9117(2) 0.0882(2) 0.0286(8) Uani 1 d . -1
H1A H 0.0563(3) 0.9011(2) 0.0603(2) 0.034 Uiso 1 calc R -1
C2 C -0.0527(3) 0.9922(2) 0.1031(2) 0.0329(9) Uani 1 d . -1
H2A H -0.0365(3) 1.0366(2) 0.0847(2) 0.039 Uiso 1 calc R -1
C3 C -0.1325(3) 1.0082(2) 0.1458(2) 0.0317(9) Uani 1 d . -1
H3A H -0.1714(3) 1.0638(2) 0.1569(2) 0.038 Uiso 1 calc R -1
C4 C -0.1539(3) 0.9426(2) 0.1717(2) 0.0262(8) Uani 1 d . -1
H4A H -0.2074(3) 0.9525(2) 0.2015(2) 0.031 Uiso 1 calc R -1
C5 C -0.0964(2) 0.8605(2) 0.1539(2) 0.0219(7) Uani 1 d . -1
C6 C -0.1905(2) 0.7918(2) 0.2023(2) 0.0217(7) Uani 1 d . -1
C7 C -0.2698(2) 0.8492(2) 0.1715(2) 0.0264(8) Uani 1 d . -1
H7A H -0.2678(2) 0.8900(2) 0.1336(2) 0.032 Uiso 1 calc R -1
C8 C -0.3501(3) 0.8471(2) 0.1958(2) 0.0313(9) Uani 1 d . -1
H8A H -0.4039(3) 0.8868(2) 0.1757(2) 0.038 Uiso 1 calc R -1
C9 C -0.3510(3) 0.7859(2) 0.2500(2) 0.0308(9) Uani 1 d . -1
H9A H -0.4059(3) 0.7843(2) 0.2691(2) 0.037 Uiso 1 calc R -1
C10 C -0.2715(2) 0.7275(2) 0.2756(2) 0.0257(8) Uani 1 d . -1
H10A H -0.2727(2) 0.6842(2) 0.3111(2) 0.031 Uiso 1 calc R -1
C11 C 0.2320(2) 0.7099(2) 0.1250(2) 0.0272(8) Uani 1 d . -1
H11A H 0.2477(2) 0.7052(2) 0.0756(2) 0.033 Uiso 1 calc R -1
C12 C 0.2958(2) 0.7037(2) 0.1664(2) 0.0294(8) Uani 1 d . -1
H12A H 0.3539(2) 0.6955(2) 0.1459(2) 0.035 Uiso 1 calc R -1
C13 C 0.2735(2) 0.7096(2) 0.2389(2) 0.0270(8) Uani 1 d . -1
H13A H 0.3159(2) 0.7068(2) 0.2685(2) 0.032 Uiso 1 calc R -1
C14 C 0.1898(2) 0.7194(2) 0.2670(2) 0.0221(7) Uani 1 d . -1
H14A H 0.1746(2) 0.7219(2) 0.3167(2) 0.027 Uiso 1 calc R -1
C15 C 0.1258(2) 0.7260(2) 0.2225(2) 0.0181(7) Uani 1 d . -1
C16 C -0.0011(2) 0.7554(2) 0.3094(2) 0.0179(7) Uani 1 d . -1
C17 C 0.0082(2) 0.8141(2) 0.3452(2) 0.0199(7) Uani 1 d . -1
H17A H 0.0482(2) 0.8378(2) 0.3250(2) 0.024 Uiso 1 calc R -1
C18 C -0.0397(2) 0.8370(2) 0.4084(2) 0.0235(8) Uani 1 d . -1
H18A H -0.0323(2) 0.8755(2) 0.4328(2) 0.028 Uiso 1 calc R -1
C19 C -0.0994(2) 0.8034(2) 0.4368(2) 0.0255(8) Uani 1 d . -1
H19A H -0.1334(2) 0.8183(2) 0.4808(2) 0.031 Uiso 1 calc R -1
C20 C -0.1079(2) 0.7481(2) 0.3995(2) 0.0217(7) Uani 1 d . -1
H20A H -0.1495(2) 0.7258(2) 0.4186(2) 0.026 Uiso 1 calc R -1
C21 C -0.0624(3) 0.7837(3) -0.0232(2) 0.0355(10) Uani 1 d . -1
H21A H -0.0358(3) 0.8211(3) -0.0401(2) 0.043 Uiso 1 calc R -1
C22 C -0.1267(3) 0.7853(3) -0.0611(2) 0.0489(12) Uani 1 d . -1
H22A H -0.1441(3) 0.8224(3) -0.1034(2) 0.059 Uiso 1 calc R -1
C23 C -0.1660(3) 0.7309(3) -0.0355(2) 0.0512(13) Uani 1 d . -1
H23A H -0.2098(3) 0.7295(3) -0.0611(2) 0.061 Uiso 1 calc R -1
C24 C -0.1415(3) 0.6795(3) 0.0263(2) 0.0365(10) Uani 1 d . -1
H24A H -0.1684(3) 0.6425(3) 0.0438(2) 0.044 Uiso 1 calc R -1
C25 C -0.0762(3) 0.6814(2) 0.0642(2) 0.0257(8) Uani 1 d . -1
C26 C -0.0622(2) 0.5687(2) 0.1563(2) 0.0208(7) Uani 1 d . -1
C27 C -0.0520(3) 0.5064(2) 0.1141(2) 0.0300(9) Uani 1 d . -1
H27A H -0.0439(3) 0.5161(2) 0.0638(2) 0.036 Uiso 1 calc R -1
C28 C -0.0536(3) 0.4321(2) 0.1449(2) 0.0340(9) Uani 1 d . -1
H28A H -0.0471(3) 0.3905(2) 0.1164(2) 0.041 Uiso 1 calc R -1
C29 C -0.0650(3) 0.4186(2) 0.2187(2) 0.0310(9) Uani 1 d . -1
H29A H -0.0672(3) 0.3681(2) 0.2415(2) 0.037 Uiso 1 calc R -1
C30 C -0.0731(2) 0.4807(2) 0.2577(2) 0.0256(8) Uani 1 d . -1
H30A H -0.0791(2) 0.4707(2) 0.3081(2) 0.031 Uiso 1 calc R -1
C31 C 0.1696(2) 0.5808(2) 0.0126(2) 0.0274(8) Uani 1 d . -1
H31A H 0.1573(2) 0.6214(2) -0.0280(2) 0.033 Uiso 1 calc R -1
C32 C 0.2232(3) 0.4985(3) 0.0030(2) 0.0332(9) Uani 1 d . -1
H32A H 0.2477(3) 0.4822(3) -0.0431(2) 0.040 Uiso 1 calc R -1
C33 C 0.2414(3) 0.4385(2) 0.0630(2) 0.0333(9) Uani 1 d . -1
H33A H 0.2799(3) 0.3809(2) 0.0581(2) 0.040 Uiso 1 calc R -1
C34 C 0.2031(3) 0.4636(2) 0.1288(2) 0.0282(8) Uani 1 d . -1
H34A H 0.2145(3) 0.4233(2) 0.1696(2) 0.034 Uiso 1 calc R -1
C35 C 0.1471(2) 0.5493(2) 0.1357(2) 0.0217(7) Uani 1 d . -1
C36 C 0.1204(2) 0.5426(2) 0.2636(2) 0.0183(7) Uani 1 d . -1
C37 C 0.2089(2) 0.4976(2) 0.2827(2) 0.0223(7) Uani 1 d . -1
H37A H 0.2575(2) 0.4853(2) 0.2472(2) 0.027 Uiso 1 calc R -1
C38 C 0.2252(2) 0.4711(2) 0.3532(2) 0.0235(7) Uani 1 d . -1
H38A H 0.2850(2) 0.4419(2) 0.3666(2) 0.028 Uiso 1 calc R -1
C39 C 0.1530(2) 0.4875(2) 0.4049(2) 0.0223(7) Uani 1 d . -1
H39A H 0.1624(2) 0.4681(2) 0.4536(2) 0.027 Uiso 1 calc R -1
C40 C 0.0687(2) 0.5323(2) 0.3831(2) 0.0206(7) Uani 1 d . -1
H40A H 0.0196(2) 0.5453(2) 0.4183(2) 0.025 Uiso 1 calc R -1
C41 C 0.5492(2) 0.0825(2) 0.3086(2) 0.0210(7) Uani 1 d . -1
H41A H 0.4909(2) 0.1157(2) 0.2929(2) 0.025 Uiso 1 calc R -1
C42 C 0.5875(2) -0.0033(2) 0.3055(2) 0.0228(7) Uani 1 d . -1
H42A H 0.5560(2) -0.0286(2) 0.2883(2) 0.027 Uiso 1 calc R -1
C43 C 0.6727(2) -0.0522(2) 0.3280(2) 0.0229(7) Uani 1 d . -1
H43A H 0.7009(2) -0.1113(2) 0.3254(2) 0.027 Uiso 1 calc R -1
C44 C 0.7162(2) -0.0142(2) 0.3542(2) 0.0200(7) Uani 1 d . -1
H44A H 0.7743(2) -0.0472(2) 0.3704(2) 0.024 Uiso 1 calc R -1
C45 C 0.6746(2) 0.0736(2) 0.3568(2) 0.0175(7) Uani 1 d . -1
C46 C 0.7960(2) 0.0909(2) 0.3949(2) 0.0180(7) Uani 1 d . -1
C47 C 0.8652(2) 0.0483(2) 0.3445(2) 0.0237(8) Uani 1 d . -1
H47A H 0.8519(2) 0.0308(2) 0.3051(2) 0.028 Uiso 1 calc R -1
C48 C 0.9520(2) 0.0320(2) 0.3522(2) 0.0279(8) Uani 1 d . -1
H48A H 0.9990(2) 0.0028(2) 0.3184(2) 0.033 Uiso 1 calc R -1
C49 C 0.9705(2) 0.0583(2) 0.4095(2) 0.0283(8) Uani 1 d . -1
H49A H 1.0303(2) 0.0471(2) 0.4160(2) 0.034 Uiso 1 calc R -1
C50 C 0.9006(2) 0.1012(2) 0.4569(2) 0.0237(8) Uani 1 d . -1
H50A H 0.9133(2) 0.1206(2) 0.4954(2) 0.028 Uiso 1 calc R -1
C51 C 0.3574(2) 0.2642(2) 0.4078(2) 0.0222(7) Uani 1 d . -1
H51A H 0.3371(2) 0.2951(2) 0.3634(2) 0.027 Uiso 1 calc R -1
C52 C 0.2943(2) 0.2596(2) 0.4613(2) 0.0327(9) Uani 1 d . -1
H52A H 0.2322(2) 0.2861(2) 0.4540(2) 0.039 Uiso 1 calc R -1
C53 C 0.3248(3) 0.2148(3) 0.5261(2) 0.0404(11) Uani 1 d . -1
H53A H 0.2830(3) 0.2116(3) 0.5643(2) 0.048 Uiso 1 calc R -1
C54 C 0.4140(2) 0.1757(2) 0.5352(2) 0.0290(8) Uani 1 d . -1
H54A H 0.4347(2) 0.1439(2) 0.5791(2) 0.035 Uiso 1 calc R -1
C55 C 0.4756(2) 0.1829(2) 0.4787(2) 0.0191(7) Uani 1 d . -1
C56 C 0.6133(2) 0.0845(2) 0.5289(2) 0.0192(7) Uani 1 d . -1
C57 C 0.5932(2) 0.0154(2) 0.5500(2) 0.0252(8) Uani 1 d . -1
H57A H 0.5378(2) 0.0185(2) 0.5399(2) 0.030 Uiso 1 calc R -1
C58 C 0.6535(3) -0.0564(2) 0.5852(2) 0.0319(9) Uani 1 d . -1
H58A H 0.6398(3) -0.1031(2) 0.5998(2) 0.038 Uiso 1 calc R -1
C59 C 0.7350(3) -0.0610(2) 0.5994(2) 0.0297(8) Uani 1 d . -1
H59A H 0.7790(3) -0.1112(2) 0.6216(2) 0.036 Uiso 1 calc R -1
C60 C 0.7496(2) 0.0098(2) 0.5802(2) 0.0235(7) Uani 1 d . -1
H60A H 0.8044(2) 0.0075(2) 0.5908(2) 0.028 Uiso 1 calc R -1
C61 C 0.4591(2) 0.4240(2) 0.3027(2) 0.0237(8) Uani 1 d . -1
H61A H 0.4615(2) 0.4089(2) 0.2568(2) 0.028 Uiso 1 calc R -1
C62 C 0.4264(2) 0.5077(2) 0.3108(2) 0.0255(8) Uani 1 d . -1
H62A H 0.4085(2) 0.5495(2) 0.2712(2) 0.031 Uiso 1 calc R -1
C63 C 0.4201(2) 0.5299(2) 0.3784(2) 0.0269(8) Uani 1 d . -1
H63A H 0.3942(2) 0.5875(2) 0.3863(2) 0.032 Uiso 1 calc R -1
C64 C 0.4515(2) 0.4679(2) 0.4335(2) 0.0239(8) Uani 1 d . -1
H64A H 0.4473(2) 0.4828(2) 0.4798(2) 0.029 Uiso 1 calc R -1
C65 C 0.4898(2) 0.3825(2) 0.4221(2) 0.0189(7) Uani 1 d . -1
C66 C 0.5290(2) 0.3139(2) 0.5409(2) 0.0203(7) Uani 1 d . -1
C67 C 0.4499(2) 0.3630(2) 0.5812(2) 0.0244(8) Uani 1 d . -1
H67A H 0.3986(2) 0.4027(2) 0.5578(2) 0.029 Uiso 1 calc R -1
C68 C 0.4469(3) 0.3534(2) 0.6537(2) 0.0270(8) Uani 1 d . -1
H68A H 0.3945(3) 0.3875(2) 0.6808(2) 0.032 Uiso 1 calc R -1
C69 C 0.5213(3) 0.2934(2) 0.6874(2) 0.0269(8) Uani 1 d . -1
H69A H 0.5207(3) 0.2863(2) 0.7377(2) 0.032 Uiso 1 calc R -1
C70 C 0.5962(2) 0.2442(2) 0.6465(2) 0.0229(8) Uani 1 d . -1
H70A H 0.6458(2) 0.2012(2) 0.6698(2) 0.027 Uiso 1 calc R -1
C71 C 0.6469(2) 0.2395(2) 0.2079(2) 0.0240(8) Uani 1 d . -1
H71A H 0.6059(2) 0.2253(2) 0.1901(2) 0.029 Uiso 1 calc R -1
C72 C 0.7167(3) 0.2433(2) 0.1624(2) 0.0297(9) Uani 1 d . -1
H72A H 0.7229(3) 0.2334(2) 0.1142(2) 0.036 Uiso 1 calc R -1
C73 C 0.7784(3) 0.2621(2) 0.1890(2) 0.0316(9) Uani 1 d . -1
H73A H 0.8277(3) 0.2649(2) 0.1590(2) 0.038 Uiso 1 calc R -1
C74 C 0.7670(2) 0.2765(2) 0.2589(2) 0.0264(8) Uani 1 d . -1
H74A H 0.8086(2) 0.2893(2) 0.2774(2) 0.032 Uiso 1 calc R -1
C75 C 0.6936(2) 0.2725(2) 0.3035(2) 0.0202(7) Uani 1 d . -1
C76 C 0.7172(2) 0.3153(2) 0.4097(2) 0.0202(7) Uani 1 d . -1
C77 C 0.7288(2) 0.3878(2) 0.3804(2) 0.0279(8) Uani 1 d . -1
H77A H 0.7154(2) 0.4109(2) 0.3329(2) 0.034 Uiso 1 calc R -1
C78 C 0.7596(2) 0.4250(2) 0.4206(2) 0.0302(9) Uani 1 d . -1
H78A H 0.7698(2) 0.4726(2) 0.4007(2) 0.036 Uiso 1 calc R -1
C79 C 0.7757(2) 0.3924(2) 0.4904(2) 0.0308(9) Uani 1 d . -1
H79A H 0.7964(2) 0.4175(2) 0.5194(2) 0.037 Uiso 1 calc R -1
C80 C 0.7612(2) 0.3231(2) 0.5171(2) 0.0261(8) Uani 1 d . -1
H80A H 0.7714(2) 0.3015(2) 0.5654(2) 0.031 Uiso 1 calc R -1
C1S C -0.4239(7) 0.6502(6) 0.1094(5) 0.037(2) Uiso 0.46 d P 1
C2S C -0.4349(7) 0.5819(7) 0.1256(6) 0.034(3) Uiso 0.46 d PD 1
C3S C -0.3743(8) 0.5016(7) 0.1694(6) 0.048(3) Uiso 0.46 d P 1
C4S C -0.3010(6) 0.5047(6) 0.1927(5) 0.033(2) Uiso 0.46 d P 1
C5S C -0.2925(5) 0.5848(5) 0.1753(4) 0.021(2) Uiso 0.46 d P 1
C6S C -0.3490(7) 0.6548(6) 0.1340(5) 0.032(2) Uiso 0.46 d PD 1
C7S C -0.4848(8) 0.7201(7) 0.0660(6) 0.057(3) Uiso 0.46 d PD 1
C1' C -0.3889(6) 0.6731(4) 0.1050(4) 0.070(3) Uiso 0.54 d PG 2
C2' C -0.4465(5) 0.6384(5) 0.0978(4) 0.067(3) Uiso 0.54 d PG 2
C3' C -0.4355(5) 0.5615(5) 0.1357(4) 0.048(3) Uiso 0.54 d PG 2
C4' C -0.3669(5) 0.5194(4) 0.1807(4) 0.062(3) Uiso 0.54 d PG 2
C5' C -0.3093(4) 0.5540(5) 0.1880(4) 0.061(3) Uiso 0.54 d PG 2
C6' C -0.3203(5) 0.6309(5) 0.1501(4) 0.038(2) Uiso 0.54 d PG 2
C7' C -0.4005(9) 0.7544(9) 0.0587(7) 0.102(4) Uiso 0.54 d P 2
C8S C 0.0172(4) 0.2522(4) 0.3676(3) 0.0308(14) Uiso 0.746(9) d P 1
C9S C 0.0565(6) 0.2023(4) 0.3096(4) 0.043(2) Uiso 0.746(9) d P 1
C10S C 0.1256(5) 0.2113(4) 0.2645(4) 0.044(2) Uiso 0.746(9) d P 1
C11S C 0.1584(6) 0.2693(5) 0.2788(4) 0.051(3) Uiso 0.746(9) d P 1
C12S C 0.1232(5) 0.3142(4) 0.3323(4) 0.030(2) Uiso 0.746(9) d P 1
C13S C 0.0517(5) 0.3095(4) 0.3797(3) 0.0251(14) Uiso 0.746(9) d P 1
C14S C 0.0090(4) 0.3604(4) 0.4414(3) 0.038(2) Uiso 0.746(9) d P 1
C8' C 0.0955(11) 0.2072(8) 0.2762(7) 0.010(3) Uiso 0.254(9) d P 2
C9' C 0.0269(12) 0.2122(10) 0.3253(8) 0.021(4) Uiso 0.254(9) d P 2
C10' C -0.0208(21) 0.2562(17) 0.3867(15) 0.082(8) Uiso 0.254(9) d P 2
C11' C 0.0264(16) 0.3018(14) 0.3848(11) 0.048(6) Uiso 0.254(9) d P 2
C12' C 0.1002(16) 0.3147(13) 0.3433(11) 0.034(5) Uiso 0.254(9) d P 2
C13' C 0.1432(12) 0.2578(11) 0.2774(8) 0.018(4) Uiso 0.254(9) d P 2
C14' C 0.2188(16) 0.2584(14) 0.2314(12) 0.069(7) Uiso 0.254(9) d P 2
C15S C 0.1580(11) -0.0454(10) 0.1883(9) 0.170(7) Uiso 0.675(9) d P 1
C16S C 0.1819(11) -0.0152(10) 0.1093(10) 0.150(6) Uiso 0.675(9) d P 1
C17S C 0.2430(10) -0.0786(9) 0.0718(8) 0.116(4) Uiso 0.675(9) d P 1
C18S C 0.2819(9) -0.0539(8) -0.0036(7) 0.086(4) Uiso 0.675(9) d P 1
C19S C 0.3656(12) -0.1406(11) -0.0488(10) 0.160(6) Uiso 0.675(9) d P 1
C20S C 0.3850(12) -0.0922(10) -0.1051(9) 0.144(6) Uiso 0.675(9) d P 1
C15' C 0.3997(14) -0.0449(13) -0.0777(11) 0.080(6) Uiso 0.325(9) d P 2
C16' C 0.3200(11) -0.0152(11) -0.0269(9) 0.058(5) Uiso 0.325(9) d P 2
C17' C 0.2552(19) -0.0571(16) 0.0173(15) 0.077(7) Uiso 0.325(9) d P 2
C18' C 0.4497(19) -0.1349(16) -0.0997(13) 0.104(8) Uiso 0.325(9) d P 2
C19' C 0.1827(35) -0.0256(30) 0.0409(28) 0.211(19) Uiso 0.325(9) d P 2
C20' C 0.3212(18) -0.1498(15) -0.0104(13) 0.101(8) Uiso 0.325(9) d P 2
C21S C 0.4896(6) 0.4604(5) 0.0306(4) 0.035(2) Uiso 0.50 d P .
C22S C 0.4191(7) 0.5373(6) 0.0130(5) 0.0369(15) Uiso 0.50 d PD .
C23S C 0.4315(8) 0.5944(7) -0.0432(6) 0.063(3) Uiso 0.50 d P .
C24S C 0.5183(9) 0.5730(8) -0.0815(7) 0.059(3) Uiso 0.50 d P .
C25S C 0.5914(6) 0.4928(6) -0.0618(5) 0.047(2) Uiso 0.50 d P .
C26S C 0.5751(6) 0.4375(6) -0.0025(5) 0.0369(15) Uiso 0.50 d PD .
C27S C 0.4746(9) 0.4009(9) 0.0909(8) 0.073(4) Uiso 0.50 d PD .
C28S C 0.3965(9) 0.1396(8) 0.0792(7) 0.108(2) Uiso 0.40 d PG 1
C29S C 0.4036(10) 0.0667(9) 0.0562(5) 0.108(2) Uiso 0.40 d PG 1
C30S C 0.3956(10) 0.0034(7) 0.1052(8) 0.108(2) Uiso 0.40 d PG 1
C31S C 0.3805(10) 0.0131(8) 0.1773(7) 0.108(2) Uiso 0.40 d PG 1
C32S C 0.3734(11) 0.0860(10) 0.2003(5) 0.108(2) Uiso 0.40 d PG 1
C33S C 0.3814(11) 0.1492(7) 0.1513(8) 0.108(2) Uiso 0.40 d PG 1
C34S C 0.3837(15) -0.0488(13) 0.2380(10) 0.108(2) Uiso 0.40 d P 1
C28' C 0.3920(11) -0.0530(7) 0.1737(11) 0.197(4) Uiso 0.60 d PG 2
C29' C 0.4205(11) -0.0218(11) 0.1086(8) 0.197(4) Uiso 0.60 d PG 2
C30' C 0.4215(10) 0.0565(12) 0.1009(7) 0.197(4) Uiso 0.60 d PG 2
C31' C 0.3940(11) 0.1037(8) 0.1583(11) 0.197(4) Uiso 0.60 d PG 2
C32' C 0.3655(12) 0.0725(11) 0.2234(8) 0.197(4) Uiso 0.60 d PG 2
C33' C 0.3645(11) -0.0058(12) 0.2311(7) 0.197(4) Uiso 0.60 d PG 2
C34' C 0.3782(14) -0.1163(14) 0.1741(11) 0.197(4) Uiso 0.60 d P 2

loop_
_atom_type_symbol
_atom_type_description
_atom_type_scat_dispersion_real
_atom_type_scat_dispersion_imag
_atom_type_scat_source
C C 0.0033 0.0016 'International Tables Vol C Tables 4.2.6.8 and 6.1.1.4'
H H 0.0000 0.0000 'International Tables Vol C Tables 4.2.6.8 and 6.1.1.4'
N N 0.0061 0.0033 'International Tables Vol C Tables 4.2.6.8 and 6.1.1.4'
Cl Cl 0.1484 0.1585 'International Tables Vol C Tables 4.2.6.8 and 6.1.1.4'
Co Co 0.3494 0.9721 'International Tables Vol C Tables 4.2.6.8 and 6.1.1.4'

loop_
_geom_angle_atom_site_label_1
_geom_angle_atom_site_label_2
_geom_angle_atom_site_label_3
_geom_angle
_geom_angle_site_symmetry_1
_geom_angle_site_symmetry_3
_geom_angle_publ_flag
Co1 Co2 Co3 178.72(3) . . y
Co2 Co1 Cl1 179.76(4) . . y
Co2 Co3 Cl2 179.19(3) . . y
N1 Co1 N4 90.04(11) . . y
N1 Co1 N7 89.56(12) . . y
N1 Co1 N10 170.84(11) . . y
N4 Co1 N7 171.17(11) . . y
N4 Co1 N10 88.95(12) . . y
N7 Co1 N10 90.04(12) . . y
N2 Co2 N5 89.80(12) . . y
N2 Co2 N8 90.26(12) . . y
N2 Co2 N11 179.68(12) . . y
N5 Co2 N8 179.25(11) . . y
N5 Co2 N11 89.88(12) . . y
N8 Co2 N11 90.06(12) . . y
N3 Co3 N6 90.20(11) . . y
N3 Co3 N9 91.78(11) . . y
N3 Co3 N12 168.65(11) . . y
N6 Co3 N9 168.23(11) . . y
N6 Co3 N12 85.71(11) . . y
N9 Co3 N12 90.14(11) . . y
N1 Co1 Cl1 93.93(8) . . y
N4 Co1 Cl1 94.70(8) . . y
N7 Co1 Cl1 94.12(9) . . y
N10 Co1 Cl1 95.23(8) . . y
N3 Co3 Cl2 95.02(8) . . y
N6 Co3 Cl2 96.61(8) . . y
N9 Co3 Cl2 94.77(8) . . y
N12 Co3 Cl2 95.96(8) . . y
N4 Co1 Co2 85.09(8) . . ?
N7 Co1 Co2 86.09(8) . . ?
N1 Co1 Co2 86.19(8) . . ?
N10 Co1 Co2 84.65(8) . . ?
N12 Co3 Co2 84.35(8) . . ?
N2 Co2 Co1 89.48(8) . . ?
N11 Co2 Co1 90.54(8) . . ?
N5 Co2 Co1 90.18(8) . . ?
N8 Co2 Co1 89.07(8) . . ?
N2 Co2 Co3 90.39(8) . . ?
N11 Co2 Co3 89.60(8) . . ?
N5 Co2 Co3 91.09(8) . . ?
N8 Co2 Co3 89.66(8) . . ?
N6 Co3 Co2 84.15(7) . . ?
N9 Co3 Co2 84.48(8) . . ?
N3 Co3 Co2 84.71(8) . . ?
Co4 Co5 Co6 177.05(3) . . y
Co5 Co4 Cl3 177.82(3) . . y
Co5 Co6 Cl4 178.34(3) . . y
N13 Co4 N16 89.15(11) . . y
N13 Co4 N19 170.29(11) . . y
N13 Co4 N22 90.20(11) . . y
N16 Co4 N19 90.48(11) . . y
N16 Co4 N22 169.62(12) . . y
N19 Co4 N22 88.42(11) . . y
N14 Co5 N17 89.67(11) . . y
N14 Co5 N20 178.95(11) . . y
N14 Co5 N23 90.20(11) . . y
N17 Co5 N20 89.84(11) . . y
N17 Co5 N23 179.53(12) . . y
N20 Co5 N23 90.30(11) . . y
N15 Co6 N18 89.42(11) . . y
N15 Co6 N21 169.46(12) . . y
N15 Co6 N24 88.22(11) . . y
N18 Co6 N21 90.86(11) . . y
N18 Co6 N24 170.81(11) . . y
N21 Co6 N24 89.84(11) . . y
N13 Co4 Cl3 95.69(8) . . y
N16 Co4 Cl3 94.31(8) . . y
N19 Co4 Cl3 94.02(8) . . y
N22 Co4 Cl3 96.07(9) . . y
N15 Co6 Cl4 95.01(9) . . y
N18 Co6 Cl4 93.35(8) . . y
N24 Co6 Cl4 95.71(9) . . y
N21 Co6 Cl4 95.49(8) . . y
N13 Co4 Co5 86.40(8) . . ?
N19 Co4 Co5 83.90(8) . . ?
N22 Co4 Co5 84.53(8) . . ?
N16 Co4 Co5 85.09(8) . . ?
N23 Co5 Co4 90.46(9) . . ?
N17 Co5 Co4 89.98(8) . . ?
N20 Co5 Co4 90.57(9) . . ?
N14 Co5 Co4 88.50(8) . . ?
N23 Co5 Co6 90.37(9) . . ?
N17 Co5 Co6 89.18(8) . . ?
N20 Co5 Co6 92.26(8) . . ?
N14 Co5 Co6 88.66(8) . . ?
N15 Co6 Co5 86.31(8) . . ?
N18 Co6 Co5 85.64(8) . . ?
N24 Co6 Co5 85.34(8) . . ?
N21 Co6 Co5 83.21(8) . . ?
C1 N1 C5 118.4(3) . . ?
C1 N1 Co1 121.9(2) . . ?
C5 N1 Co1 119.7(2) . . ?
C6 N2 C5 123.2(3) . . ?
C6 N2 Co2 118.8(2) . . ?
C5 N2 Co2 118.0(2) . . ?
C10 N3 C6 117.7(3) . . ?
C10 N3 Co3 121.5(2) . . ?
C6 N3 Co3 120.8(2) . . ?
C11 N4 C15 118.6(3) . . ?
C11 N4 Co1 120.5(2) . . ?
C15 N4 Co1 120.8(2) . . ?
C15 N5 C16 123.8(3) . . ?
C15 N5 Co2 116.9(2) . . ?
C16 N5 Co2 119.0(2) . . ?
C20 N6 C16 118.4(3) . . ?
C20 N6 Co3 119.2(2) . . ?
C16 N6 Co3 122.4(2) . . ?
C21 N7 C25 118.7(3) . . ?
C21 N7 Co1 121.5(3) . . ?
C25 N7 Co1 119.8(2) . . ?
C26 N8 C25 123.8(3) . . ?
C26 N8 Co2 117.8(2) . . ?
C25 N8 Co2 118.3(2) . . ?
C30 N9 C26 118.3(3) . . ?
C30 N9 Co3 120.5(2) . . ?
C26 N9 Co3 120.9(2) . . ?
C31 N10 C35 118.4(3) . . ?
C31 N10 Co1 120.8(3) . . ?
C35 N10 Co1 120.8(2) . . ?
C35 N11 C36 124.3(3) . . ?
C35 N11 Co2 118.3(2) . . ?
C36 N11 Co2 117.2(2) . . ?
C40 N12 C36 118.4(3) . . ?
C40 N12 Co3 119.8(2) . . ?
C36 N12 Co3 121.2(2) . . ?
C41 N13 C45 118.9(3) . . ?
C41 N13 Co4 121.1(2) . . ?
C45 N13 Co4 120.0(2) . . ?
C46 N14 C45 123.5(3) . . ?
C46 N14 Co5 118.2(2) . . ?
C45 N14 Co5 118.2(2) . . ?
C50 N15 C46 118.3(3) . . ?
C50 N15 Co6 121.7(2) . . ?
C46 N15 Co6 119.9(2) . . ?
C51 N16 C55 118.7(3) . . ?
C51 N16 Co4 121.5(2) . . ?
C55 N16 Co4 119.7(2) . . ?
C55 N17 C56 124.2(3) . . ?
C55 N17 Co5 116.8(2) . . ?
C56 N17 Co5 119.0(2) . . ?
C60 N18 C56 118.2(3) . . ?
C60 N18 Co6 121.8(2) . . ?
C56 N18 Co6 119.9(2) . . ?
C61 N19 C65 118.6(3) . . ?
C61 N19 Co4 119.8(2) . . ?
C65 N19 Co4 121.6(2) . . ?
C66 N20 C65 125.7(3) . . ?
C66 N20 Co5 117.2(2) . . ?
C65 N20 Co5 117.1(2) . . ?
C70 N21 C66 118.4(3) . . ?
C70 N21 Co6 119.4(2) . . ?
C66 N21 Co6 122.2(2) . . ?
C71 N22 C75 118.5(3) . . ?
C71 N22 Co4 120.4(2) . . ?
C75 N22 Co4 121.0(2) . . ?
C75 N23 C76 125.0(3) . . ?
C75 N23 Co5 116.7(2) . . ?
C76 N23 Co5 118.0(2) . . ?
C76 N24 C80 118.2(3) . . ?
C76 N24 Co6 120.6(2) . . ?
C80 N24 Co6 121.1(2) . . ?
N1 C1 C2 123.3(3) . . ?
C1 C2 C3 118.8(3) . . ?
C4 C3 C2 119.2(4) . . ?
C3 C4 C5 119.9(3) . . ?
N1 C5 N2 115.3(3) . . ?
N1 C5 C4 120.2(3) . . ?
N2 C5 C4 124.3(3) . . ?
N2 C6 N3 115.7(3) . . ?
N2 C6 C7 124.0(3) . . ?
N3 C6 C7 120.1(3) . . ?
C8 C7 C6 120.6(4) . . ?
C7 C8 C9 118.7(4) . . ?
C10 C9 C8 119.0(3) . . ?
N3 C10 C9 123.7(3) . . ?
N4 C11 C12 123.4(3) . . ?
C11 C12 C13 118.6(3) . . ?
C14 C13 C12 119.3(3) . . ?
C13 C14 C15 120.3(3) . . ?
N5 C15 N4 115.1(3) . . ?
N5 C15 C14 125.1(3) . . ?
N4 C15 C14 119.6(3) . . ?
N6 C16 N5 115.3(3) . . ?
N6 C16 C17 119.8(3) . . ?
N5 C16 C17 124.8(3) . . ?
C18 C17 C16 120.6(3) . . ?
C17 C18 C19 119.3(3) . . ?
C20 C19 C18 118.2(3) . . ?
N6 C20 C19 123.7(3) . . ?
N7 C21 C22 123.6(4) . . ?
C21 C22 C23 117.9(4) . . ?
C24 C23 C22 120.0(4) . . ?
C23 C24 C25 120.0(4) . . ?
N8 C25 N7 115.1(3) . . ?
N8 C25 C24 125.0(3) . . ?
N7 C25 C24 119.7(3) . . ?
N8 C26 N9 115.7(3) . . ?
N8 C26 C27 124.1(3) . . ?
N9 C26 C27 119.9(3) . . ?
C28 C27 C26 120.7(3) . . ?
C27 C28 C29 119.1(3) . . ?
C30 C29 C28 118.1(3) . . ?
N9 C30 C29 123.9(3) . . ?
C32 C31 N10 123.5(4) . . ?
C31 C32 C33 118.3(3) . . ?
C34 C33 C32 119.6(4) . . ?
C33 C34 C35 119.8(4) . . ?
N11 C35 N10 114.7(3) . . ?
N11 C35 C34 124.8(3) . . ?
N10 C35 C34 120.3(3) . . ?
N12 C36 N11 115.2(3) . . ?
N12 C36 C37 120.2(3) . . ?
N11 C36 C37 124.2(3) . . ?
C38 C37 C36 120.0(3) . . ?
C37 C38 C39 119.4(3) . . ?
C40 C39 C38 117.8(3) . . ?
N12 C40 C39 124.1(3) . . ?
N13 C41 C42 122.6(3) . . ?
C41 C42 C43 118.9(3) . . ?
C44 C43 C42 119.4(3) . . ?
C43 C44 C45 119.9(3) . . ?
N13 C45 N14 114.9(3) . . ?
N13 C45 C44 120.3(3) . . ?
N14 C45 C44 124.4(3) . . ?
N14 C46 N15 114.6(3) . . ?
N14 C46 C47 125.0(3) . . ?
N15 C46 C47 120.1(3) . . ?
C48 C47 C46 120.1(3) . . ?
C47 C48 C49 119.5(3) . . ?
C50 C49 C48 118.6(3) . . ?
N15 C50 C49 123.4(3) . . ?
N16 C51 C52 123.3(3) . . ?
C51 C52 C53 117.7(3) . . ?
C54 C53 C52 120.5(3) . . ?
C53 C54 C55 119.3(4) . . ?
N17 C55 N16 115.9(3) . . ?
N17 C55 C54 123.4(3) . . ?
N16 C55 C54 120.4(3) . . ?
N17 C56 N18 114.7(3) . . ?
N17 C56 C57 124.8(3) . . ?
N18 C56 C57 120.2(3) . . ?
C58 C57 C56 119.9(3) . . ?
C57 C58 C59 119.9(3) . . ?
C60 C59 C58 117.7(3) . . ?
N18 C60 C59 123.8(3) . . ?
N19 C61 C62 123.6(3) . . ?
C61 C62 C63 118.1(3) . . ?
C64 C63 C62 119.5(3) . . ?
C63 C64 C65 120.5(3) . . ?
N20 C65 N19 114.2(3) . . ?
N20 C65 C64 126.2(3) . . ?
N19 C65 C64 119.3(3) . . ?
N20 C66 N21 114.8(3) . . ?
N20 C66 C67 124.7(3) . . ?
N21 C66 C67 120.3(3) . . ?
C68 C67 C66 120.1(3) . . ?
C67 C68 C69 119.4(3) . . ?
C70 C69 C68 118.9(3) . . ?
N21 C70 C69 122.8(3) . . ?
N22 C71 C72 123.8(3) . . ?
C71 C72 C73 118.2(3) . . ?
C74 C73 C72 119.3(3) . . ?
C73 C74 C75 120.4(3) . . ?
N23 C75 N22 115.2(3) . . ?
N23 C75 C74 124.6(3) . . ?
N22 C75 C74 119.9(3) . . ?
N24 C76 N23 115.7(3) . . ?
N24 C76 C77 120.5(3) . . ?
N23 C76 C77 123.6(3) . . ?
C78 C77 C76 119.9(4) . . ?
C77 C78 C79 119.2(3) . . ?
C80 C79 C78 118.7(3) . . ?
N24 C80 C79 123.4(4) . . ?
C2S C1S C6S 119.5(9) . . ?
C2S C1S C7S 120.2(11) . . ?
C6S C1S C7S 120.2(10) . . ?
C1S C2S C3S 126.3(10) . . ?
C4S C3S C2S 114.8(10) . . ?
C3S C4S C5S 117.3(8) . . ?
C6S C5S C4S 124.7(7) . . ?
C5S C6S C1S 117.2(8) . . ?
C2' C1' C6' 120.0 . . ?
C2' C1' C7' 117.6(8) . . ?
C6' C1' C7' 122.3(8) . . ?
C3' C2' C1' 120.0 . . ?
C2' C3' C4' 120.0 . . ?
C5' C4' C3' 120.0 . . ?
C4' C5' C6' 120.0 . . ?
C5' C6' C1' 120.0 . . ?
C9S C8S C13S 119.2(6) . . ?
C10S C9S C8S 119.8(6) . . ?
C9S C10S C11S 119.2(6) . . ?
C12S C11S C10S 121.1(7) . . ?
C11S C12S C13S 122.9(6) . . ?
C12S C13S C8S 117.9(5) . . ?
C12S C13S C14S 124.5(5) . . ?
C8S C13S C14S 117.6(6) . . ?
C9' C8' C13' 120.8(12) . . ?
C8' C9' C10' 139.3(17) . . ?
C11' C10' C9' 97.1(22) . . ?
C10' C11' C12' 140.2(23) . . ?
C11' C12' C13' 113.5(16) . . ?
C14' C13' C8' 128.2(17) . . ?
C14' C13' C12' 122.6(17) . . ?
C8' C13' C12' 109.1(15) . . ?
C17S C16S C15S 114.1(14) . . ?
C16S C17S C18S 117.9(13) . . ?
C17S C18S C19S 115.6(11) . . ?
C20S C19S C18S 96.0(13) . . ?
C16' C15' C18' 125.3(17) . . ?
C15' C16' C17' 134.7(17) . . ?
C19' C17' C20' 135.2(34) . . ?
C19' C17' C16' 130.2(33) . . ?
C20' C17' C16' 91.7(19) . . ?
C24S C21S C23S 75.2(10) 2_665 2_665 ?
C24S C21S C25S 72.1(9) 2_665 2_665 ?
C23S C21S C25S 143.4(10) 2_665 2_665 ?
C24S C21S C22S 116.6(10) 2_665 . ?
C23S C21S C22S 160.2(9) 2_665 . ?
C25S C21S C22S 44.5(6) 2_665 . ?
C24S C21S C26S 118.4(11) 2_665 . ?
C23S C21S C26S 43.2(6) 2_665 . ?
C25S C21S C26S 160.6(9) 2_665 . ?
C22S C21S C26S 122.3(8) . . ?
C24S C21S C27S 13.9(10) 2_665 . ?
C23S C21S C27S 76.4(9) 2_665 . ?
C25S C21S C27S 75.8(8) 2_665 . ?
C22S C21S C27S 119.1(9) . . ?
C26S C21S C27S 118.5(9) . . ?
C24S C21S C22S 129.5(11) 2_665 2_665 ?
C23S C21S C22S 56.4(7) 2_665 2_665 ?
C25S C21S C22S 144.5(8) 2_665 2_665 ?
C22S C21S C22S 107.0(7) . 2_665 ?
C26S C21S C22S 16.5(5) . 2_665 ?
C27S C21S C22S 132.8(8) . 2_665 ?
C24S C21S C26S 126.6(10) 2_665 2_665 ?
C23S C21S C26S 145.4(9) 2_665 2_665 ?
C25S C21S C26S 56.0(6) 2_665 2_665 ?
C22S C21S C26S 14.9(6) . 2_665 ?
C26S C21S C26S 108.7(7) . 2_665 ?
C27S C21S C26S 131.8(8) . 2_665 ?
C22S C21S C26S 92.8(6) 2_665 2_665 ?
C24S C21S C21S 156.8(12) 2_665 2_665 ?
C23S C21S C21S 102.3(9) 2_665 2_665 ?
C25S C21S C21S 101.4(8) 2_665 2_665 ?
C22S C21S C21S 60.3(6) . 2_665 ?
C26S C21S C21S 62.3(6) . 2_665 ?
C27S C21S C21S 170.7(10) . 2_665 ?
C22S C21S C21S 46.7(5) 2_665 2_665 ?
C26S C21S C21S 46.3(5) 2_665 2_665 ?
C26S C22S C25S 140.4(23) 2_665 2_665 ?
C26S C22S C21S 120.5(22) 2_665 . ?
C25S C22S C21S 65.9(8) 2_665 . ?
C26S C22S C23S 25.3(17) 2_665 . ?
C25S C22S C23S 165.4(11) 2_665 . ?
C21S C22S C23S 120.3(9) . . ?
C26S C22S C21S 50.9(17) 2_665 2_665 ?
C25S C22S C21S 132.0(11) 2_665 2_665 ?
C21S C22S C21S 73.0(7) . 2_665 ?
C23S C22S C21S 48.3(6) . 2_665 ?
C26S C23S C21S 74.5(10) 2_665 2_665 ?
C26S C23S C22S 12.7(8) 2_665 . ?
C21S C23S C22S 75.3(8) 2_665 . ?
C26S C23S C24S 120.9(13) 2_665 . ?
C21S C23S C24S 46.4(7) 2_665 . ?
C22S C23S C24S 120.1(11) . . ?
C26S C23S C27S 131.1(13) 2_665 2_665 ?
C21S C23S C27S 58.1(8) 2_665 2_665 ?
C22S C23S C27S 133.4(10) . 2_665 ?
C24S C23S C27S 16.2(7) . 2_665 ?
C27S C24S C21S 136.8(31) 2_665 2_665 ?
C27S C24S C23S 114.4(28) 2_665 . ?
C21S C24S C23S 58.5(9) 2_665 . ?
C27S C24S C25S 118.5(28) 2_665 . ?
C21S C24S C25S 62.5(9) 2_665 . ?
C23S C24S C25S 118.9(11) . . ?
C22S C25S C21S 69.6(8) 2_665 2_665 ?
C22S C25S C24S 115.0(11) 2_665 . ?
C21S C25S C24S 45.4(6) 2_665 . ?
C22S C25S C26S 12.8(8) 2_665 . ?
C21S C25S C26S 74.3(7) 2_665 . ?
C24S C25S C26S 118.5(9) . . ?
C22S C25S C27S 124.6(11) 2_665 2_665 ?
C21S C25S C27S 56.4(7) 2_665 2_665 ?
C24S C25S C27S 15.4(7) . 2_665 ?
C26S C25S C27S 130.7(8) . 2_665 ?
C22S C26S C23S 142.0(24) 2_665 2_665 ?
C22S C26S C21S 112.6(21) 2_665 . ?
C23S C26S C21S 62.3(9) 2_665 . ?
C22S C26S C25S 26.8(16) 2_665 . ?
C23S C26S C25S 168.5(12) 2_665 . ?
C21S C26S C25S 119.8(9) . . ?
C22S C26S C21S 44.5(18) 2_665 2_665 ?
C23S C26S C21S 127.9(11) 2_665 2_665 ?
C21S C26S C21S 71.4(7) . 2_665 ?
C25S C26S C21S 49.7(5) . 2_665 ?
C24S C27S C21S 29.3(22) 2_665 . ?
C24S C27S C23S 49.3(23) 2_665 2_665 ?
C21S C27S C23S 45.6(6) . 2_665 ?
C24S C27S C25S 46.1(23) 2_665 2_665 ?
C21S C27S C25S 47.8(6) . 2_665 ?
C23S C27S C25S 90.7(8) 2_665 2_665 ?
C29S C28S C33S 120.0 . . ?
C30S C29S C28S 120.0 . . ?
C29S C30S C31S 120.0 . . ?
C30S C31S C32S 120.0 . . ?
C30S C31S C34S 129.3(13) . . ?
C32S C31S C34S 110.0(13) . . ?
C33S C32S C31S 120.0 . . ?
C32S C33S C28S 120.0 . . ?
C34' C28' C29' 116.6(20) . . ?
C34' C28' C33' 122.3(20) . . ?
C29' C28' C33' 120.0 . . ?
C30' C29' C28' 120.0 . . ?
C31' C30' C29' 120.0 . . ?
C30' C31' C32' 120.0 . . ?
C33' C32' C31' 120.0 . . ?
C32' C33' C28' 120.0 . . ?

loop_
_geom_bond_atom_site_label_1
_geom_bond_atom_site_label_2
_geom_bond_distance
_geom_bond_site_symmetry_2
_geom_bond_publ_flag
Co1 Co2 2.3098(6) . y
Co2 Co3 2.3660(6) . y
Co1 Cl1 2.4081(9) . y
Co3 Cl2 2.4467(9) . y
Co1 N1 1.981(3) . y
Co1 N4 1.971(3) . y
Co1 N7 1.972(3) . y
Co1 N10 1.991(3) . y
Co2 N2 1.894(3) . y
Co2 N5 1.901(3) . y
Co2 N8 1.911(3) . y
Co2 N11 1.900(3) . y
Co3 N3 2.025(3) . y
Co3 N6 2.018(3) . y
Co3 N9 2.019(3) . y
Co3 N12 2.010(3) . y
Co4 Co5 2.3139(6) . y
Co5 Co6 2.3196(6) . y
Co4 Cl3 2.4333(10) . y
Co6 Cl4 2.4212(10) . y
Co4 N13 1.959(3) . y
Co4 N16 1.996(3) . y
Co4 N19 1.972(3) . y
Co4 N22 1.976(3) . y
Co5 N14 1.904(3) . y
Co5 N17 1.893(3) . y
Co5 N20 1.897(3) . y
Co5 N23 1.891(3) . y
Co6 N15 1.973(3) . y
Co6 N18 1.982(3) . y
Co6 N21 2.023(3) . y
Co6 N24 1.989(3) . y
N1 C1 1.358(4) . ?
N1 C5 1.365(4) . ?
N2 C6 1.359(4) . ?
N2 C5 1.376(4) . ?
N3 C10 1.354(4) . ?
N3 C6 1.372(4) . ?
N4 C11 1.351(4) . ?
N4 C15 1.372(4) . ?
N5 C15 1.364(4) . ?
N5 C16 1.370(4) . ?
N6 C20 1.355(4) . ?
N6 C16 1.359(4) . ?
N7 C21 1.350(5) . ?
N7 C25 1.368(4) . ?
N8 C26 1.357(4) . ?
N8 C25 1.362(4) . ?
N9 C30 1.353(4) . ?
N9 C26 1.365(4) . ?
N10 C31 1.364(4) . ?
N10 C35 1.368(4) . ?
N11 C35 1.364(4) . ?
N11 C36 1.370(4) . ?
N12 C40 1.357(4) . ?
N12 C36 1.362(4) . ?
N13 C41 1.358(4) . ?
N13 C45 1.364(4) . ?
N14 C46 1.367(4) . ?
N14 C45 1.371(4) . ?
N15 C50 1.349(4) . ?
N15 C46 1.374(4) . ?
N16 C51 1.347(4) . ?
N16 C55 1.361(4) . ?
N17 C55 1.360(4) . ?
N17 C56 1.363(4) . ?
N18 C60 1.349(4) . ?
N18 C56 1.370(4) . ?
N19 C61 1.353(4) . ?
N19 C65 1.371(4) . ?
N20 C66 1.364(4) . ?
N20 C65 1.368(4) . ?
N21 C70 1.362(4) . ?
N21 C66 1.365(4) . ?
N22 C71 1.354(4) . ?
N22 C75 1.368(4) . ?
N23 C75 1.357(4) . ?
N23 C76 1.375(4) . ?
N24 C76 1.352(4) . ?
N24 C80 1.356(4) . ?
C1 C2 1.362(5) . ?
C2 C3 1.397(5) . ?
C3 C4 1.372(5) . ?
C4 C5 1.411(5) . ?
C6 C7 1.404(5) . ?
C7 C8 1.372(5) . ?
C8 C9 1.384(5) . ?
C9 C10 1.370(5) . ?
C11 C12 1.374(5) . ?
C12 C13 1.392(5) . ?
C13 C14 1.369(5) . ?
C14 C15 1.417(5) . ?
C16 C17 1.413(4) . ?
C17 C18 1.364(4) . ?
C18 C19 1.389(5) . ?
C19 C20 1.374(4) . ?
C21 C22 1.370(6) . ?
C22 C23 1.394(6) . ?
C23 C24 1.363(5) . ?
C24 C25 1.411(5) . ?
C26 C27 1.413(4) . ?
C27 C28 1.373(5) . ?
C28 C29 1.393(5) . ?
C29 C30 1.382(5) . ?
C31 C32 1.362(5) . ?
C32 C33 1.403(6) . ?
C33 C34 1.376(5) . ?
C34 C35 1.406(5) . ?
C36 C37 1.403(5) . ?
C37 C38 1.380(5) . ?
C38 C39 1.398(5) . ?
C39 C40 1.363(5) . ?
C41 C42 1.377(4) . ?
C42 C43 1.387(5) . ?
C43 C44 1.377(4) . ?
C44 C45 1.407(4) . ?
C46 C47 1.404(4) . ?
C47 C48 1.373(5) . ?
C48 C49 1.384(5) . ?
C49 C50 1.376(5) . ?
C51 C52 1.382(5) . ?
C52 C53 1.391(5) . ?
C53 C54 1.360(5) . ?
C54 C55 1.415(4) . ?
C56 C57 1.403(4) . ?
C57 C58 1.369(5) . ?
C58 C59 1.394(5) . ?
C59 C60 1.376(5) . ?
C61 C62 1.370(5) . ?
C62 C63 1.389(5) . ?
C63 C64 1.369(5) . ?
C64 C65 1.405(4) . ?
C66 C67 1.414(4) . ?
C67 C68 1.366(5) . ?
C68 C69 1.389(5) . ?
C69 C70 1.380(5) . ?
C71 C72 1.373(5) . ?
C72 C73 1.399(5) . ?
C73 C74 1.372(5) . ?
C74 C75 1.414(4) . ?
C76 C77 1.411(4) . ?
C77 C78 1.373(5) . ?
C78 C79 1.382(5) . ?
C79 C80 1.371(5) . ?
C1S C2S 1.295(15) . ?
C1S C6S 1.440(15) . ?
C1S C7S 1.434(15) . ?
C2S C3S 1.530(15) . ?
C3S C4S 1.391(14) . ?
C4S C5S 1.480(11) . ?
C5S C6S 1.385(13) . ?
C1' C2' 1.39 . ?
C1' C6' 1.39 . ?
C1' C7' 1.521(14) . ?
C2' C3' 1.39 . ?
C3' C4' 1.39 . ?
C4' C5' 1.39 . ?
C5' C6' 1.39 . ?
C8S C9S 1.429(9) . ?
C8S C13S 1.441(8) . ?
C9S C10S 1.394(9) . ?
C10S C11S 1.446(10) . ?
C11S C12S 1.306(10) . ?
C12S C13S 1.421(9) . ?
C13S C14S 1.500(8) . ?
C8' C9' 1.35(2) . ?
C8' C13' 1.45(2) . ?
C9' C10' 1.45(3) . ?
C10' C11' 1.36(3) . ?
C11' C12' 1.46(3) . ?
C12' C13' 1.63(3) . ?
C13' C14' 1.44(3) . ?
C15S C16S 1.58(2) . ?
C16S C17S 1.36(2) . ?
C17S C18S 1.58(2) . ?
C18S C19S 1.80(2) . ?
C19S C20S 1.36(2) . ?
C15' C16' 1.47(2) . ?
C15' C18' 1.54(3) . ?
C16' C17' 1.65(3) . ?
C17' C19' 1.14(5) . ?
C17' C20' 1.65(3) . ?
C21S C24S 1.079(14) 2_665 ?
C21S C23S 1.271(13) 2_665 ?
C21S C25S 1.343(12) 2_665 ?
C21S C22S 1.380(12) . ?
C21S C26S 1.384(12) . ?
C21S C27S 1.51(2) . ?
C21S C22S 1.647(12) 2_665 ?
C21S C26S 1.694(13) 2_665 ?
C21S C21S 1.81(2) 2_665 ?
C22S C26S 0.507(12) 2_665 ?
C22S C25S 1.032(11) 2_665 ?
C22S C23S 1.418(14) . ?
C22S C21S 1.647(12) 2_665 ?
C23S C26S 0.983(12) 2_665 ?
C23S C21S 1.271(13) 2_665 ?
C23S C24S 1.44(2) . ?
C23S C27S 1.73(2) 2_665 ?
C24S C27S 0.53(2) 2_665 ?
C24S C21S 1.079(14) 2_665 ?
C24S C25S 1.44(2) . ?
C25S C22S 1.032(11) 2_665 ?
C25S C21S 1.343(12) 2_665 ?
C25S C26S 1.459(13) . ?
C25S C27S 1.76(2) 2_665 ?
C26S C22S 0.507(12) 2_665 ?
C26S C23S 0.983(12) 2_665 ?
C26S C21S 1.695(13) 2_665 ?
C27S C24S 0.53(2) 2_665 ?
C27S C23S 1.73(2) 2_665 ?
C27S C25S 1.76(2) 2_665 ?
C28S C29S 1.39 . ?
C28S C33S 1.39 . ?
C29S C30S 1.39 . ?
C30S C31S 1.39 . ?
C31S C32S 1.39 . ?
C31S C34S 1.46(2) . ?
C32S C33S 1.39 . ?
C28' C34' 1.25(2) . ?
C28' C29' 1.39 . ?
C28' C33' 1.39 . ?
C29' C30' 1.39 . ?
C30' C31' 1.39 . ?
C31' C32' 1.39 . ?
C32' C33' 1.39 . ?
